data_7064405
loop_
_publ_author_name
'Dai, Tao'
'Li, Renfu'
'Wu, Tong'
'Wang, Xia'
'Wang, Xinli'
'Zhang, Weiwei'
'Chen, Xueyuan'
'Chen, Zhuo'
'Xie, Lijun'

_publ_section_title
;
 Facile transformation of rofecoxib into a novel near-infrared AIEgen for
 real-time dynamic monitoring of lipid droplets metabolism
;
_journal_name_full 'New Journal of Chemistry'
_journal_paper_doi 10.1039/D6NJ01099G
_journal_year 2026
_chemical_formula_sum 'C28 H25 N O4 S'
_chemical_formula_weight 471.55
_space_group_crystal_system monoclinic
_space_group_IT_number 13
_space_group_name_Hall '-P 2yc'
_space_group_name_H-M_alt 'P 1 2/c 1'
_atom_sites_solution_hydrogens geom
_audit_creation_method SHELXL-2018/3
_audit_update_record
;
2026-03-24 deposited with the CCDC.	2026-05-08 downloaded from the CCDC.
;
_cell_angle_alpha 90
_cell_angle_beta 96.539(2)
_cell_angle_gamma 90
_cell_formula_units_Z 4
_cell_length_a 17.8670(4)
_cell_length_b 6.04330(10)
_cell_length_c 21.7935(4)
_cell_measurement_reflns_used 4869
_cell_measurement_temperature 150(2)
_cell_measurement_theta_max 72.1580
_cell_measurement_theta_min 4.0550
_cell_volume 2337.86(8)
_computing_cell_refinement 'CrysAlisPro 1.171.40.68a (Rigaku OD, 2019)'
_computing_data_collection 'CrysAlisPro 1.171.40.68a (Rigaku OD, 2019)'
_computing_data_reduction 'CrysAlisPro 1.171.40.68a (Rigaku OD, 2019)'
_computing_structure_refinement 'SHELXL-2018/3 (Sheldrick, 2018)'
_diffrn_ambient_temperature 150(2)
_diffrn_detector_area_resol_mean 10.5594
_diffrn_measured_fraction_theta_full 0.997
_diffrn_measured_fraction_theta_max 0.972
_diffrn_measurement_device_type 'four-circle diffractometer'
_diffrn_measurement_method '\w scans'
_diffrn_radiation_type CuK\a
_diffrn_radiation_wavelength 1.54178
_diffrn_reflns_av_R_equivalents 0.0306
_diffrn_reflns_av_unetI/netI 0.0348
_diffrn_reflns_Laue_measured_fraction_full 0.997
_diffrn_reflns_Laue_measured_fraction_max 0.972
_diffrn_reflns_limit_h_max 22
_diffrn_reflns_limit_h_min -22
_diffrn_reflns_limit_k_max 5
_diffrn_reflns_limit_k_min -7
_diffrn_reflns_limit_l_max 25
_diffrn_reflns_limit_l_min -26
_diffrn_reflns_number 10416
_diffrn_reflns_point_group_measured_fraction_full 0.997
_diffrn_reflns_point_group_measured_fraction_max 0.972
_diffrn_reflns_theta_full 67.679
_diffrn_reflns_theta_max 72.290
_diffrn_reflns_theta_min 4.083
_diffrn_source 'micro-focus sealed X-ray tube'
_exptl_absorpt_coefficient_mu 1.521
_exptl_absorpt_correction_T_max 1.00000
_exptl_absorpt_correction_T_min 0.59483
_exptl_absorpt_correction_type multi-scan
_exptl_crystal_colour red
_exptl_crystal_density_diffrn 1.340
_exptl_crystal_density_method 'not measured'
_exptl_crystal_description acicular
_exptl_crystal_F_000 992
_exptl_crystal_size_max 0.100
_exptl_crystal_size_mid 0.060
_exptl_crystal_size_min 0.050
_refine_diff_density_max 0.831
_refine_diff_density_min -0.462
_refine_diff_density_rms 0.062
_refine_ls_extinction_method none
_refine_ls_goodness_of_fit_ref 1.020
_refine_ls_hydrogen_treatment constr
_refine_ls_matrix_type full
_refine_ls_number_parameters 307
_refine_ls_number_reflns 4503
_refine_ls_number_restraints 0
_refine_ls_restrained_S_all 1.020
_refine_ls_R_factor_all 0.0611
_refine_ls_R_factor_gt 0.0489
_refine_ls_shift/su_max 0.000
_refine_ls_shift/su_mean 0.000
_refine_ls_structure_factor_coef Fsqd
_refine_ls_weighting_details 'w=1/[\s^2^(Fo^2^)+(0.0794P)^2^+1.1885P] where P=(Fo^2^+2Fc^2^)/3'
_refine_ls_weighting_scheme calc
_refine_ls_wR_factor_gt 0.1267
_refine_ls_wR_factor_ref 0.1398
_reflns_Friedel_coverage 0.000
_reflns_number_gt 3650
_reflns_number_total 4503
_reflns_threshold_expression 'I > 2\s(I)'
_cod_data_source_file d6nj01099g5.cif
_cod_data_source_block x
_cod_depositor_comments
;
The following automatic conversions were performed:

data item '_exptl_absorpt_correction_type' value 'Multi-scan' was
changed to 'multi-scan' in accordance with the
/home/data/users/saulius/crontab/automatic-downloads/rss-feeds/RSC/lib/dictionaries/cif_core.dic
dictionary named 'cif_core.dic' version 2.4.2 last updated on
2011-04-26.

Automatic conversion script
Id: cif_fix_values 8170 2020-07-09 18:12:32Z antanas 
;
_cod_original_sg_symbol_H-M 'P 2/c'
_cod_database_code 7064405
_shelx_shelxl_version_number 2018/3
_shelx_space_group_comment
;
The symmetry employed for this shelxl refinement is uniquely defined
by the following loop, which should always be used as a source of
symmetry information in preference to the above space-group names.
They are only intended as comments.
;
_shelx_estimated_absorpt_t_min 0.863
_shelx_estimated_absorpt_t_max 0.928

loop_
_space_group_symop_operation_xyz
'x, y, z'
'-x, y, -z+1/2'
'-x, -y, -z'
'x, -y, z-1/2'

loop_
_atom_site_label
_atom_site_type_symbol
_atom_site_fract_x
_atom_site_fract_y
_atom_site_fract_z
_atom_site_U_iso_or_equiv
_atom_site_adp_type
_atom_site_occupancy
_atom_site_site_symmetry_order
_atom_site_calc_flag
_atom_site_refinement_flags_posn
_atom_site_refinement_flags_adp
_atom_site_refinement_flags_occupancy
_atom_site_disorder_assembly
_atom_site_disorder_group
S1 S 0.42488(3) 0.48933(10) 0.35618(2) 0.03108(17) Uani 1 1 d . . . . .
O1 O 0.14925(8) 0.3242(2) 0.03669(6) 0.0243(3) Uani 1 1 d . . . . .
O2 O 0.16178(9) 0.5601(3) -0.04143(7) 0.0325(4) Uani 1 1 d . . . . .
O3 O 0.49817(10) 0.3951(4) 0.35593(8) 0.0487(5) Uani 1 1 d . . . . .
O4 O 0.41801(11) 0.7108(3) 0.37900(8) 0.0458(5) Uani 1 1 d . . . . .
N1 N 0.13497(10) -0.1133(3) 0.23912(8) 0.0243(4) Uani 1 1 d . . . . .
C1 C 0.18327(12) 0.5016(3) 0.01037(9) 0.0239(4) Uani 1 1 d . . . . .
C2 C 0.24568(11) 0.5811(3) 0.05510(9) 0.0206(4) Uani 1 1 d . . . . .
C3 C 0.24692(11) 0.4481(3) 0.10556(9) 0.0207(4) Uani 1 1 d . . . . .
C4 C 0.18678(11) 0.2883(3) 0.09514(9) 0.0215(4) Uani 1 1 d . . . . .
C5 C 0.16728(11) 0.1336(3) 0.13474(9) 0.0224(4) Uani 1 1 d . . . . .
H5A H 0.196097 0.137510 0.174149 0.027 Uiso 1 1 calc R U . . .
C6 C 0.11046(11) -0.0375(3) 0.12819(9) 0.0224(4) Uani 1 1 d . . . . .
C7 C 0.07000(12) -0.0905(4) 0.07082(10) 0.0278(5) Uani 1 1 d . . . . .
H7A H 0.074523 0.002308 0.036258 0.033 Uiso 1 1 calc R U . . .
C8 C 0.02393(12) -0.2741(4) 0.06359(10) 0.0302(5) Uani 1 1 d . . . . .
H8A H -0.003789 -0.305096 0.024711 0.036 Uiso 1 1 calc R U . . .
C9 C 0.01842(12) -0.4127(4) 0.11333(11) 0.0308(5) Uani 1 1 d . . . . .
H9A H -0.011223 -0.543252 0.108000 0.037 Uiso 1 1 calc R U . . .
C10 C 0.05577(12) -0.3628(3) 0.17091(10) 0.0272(4) Uani 1 1 d . . . . .
H10A H 0.051534 -0.460162 0.204575 0.033 Uiso 1 1 calc R U . . .
C11 C 0.09980(11) -0.1706(3) 0.18027(9) 0.0227(4) Uani 1 1 d . . . . .
C12 C 0.11972(18) 0.1058(4) 0.26515(11) 0.0432(6) Uani 1 1 d . . . . .
H12A H 0.070636 0.163608 0.246130 0.052 Uiso 1 1 calc R U . . .
H12B H 0.159625 0.212385 0.257304 0.052 Uiso 1 1 calc R U . . .
C13 C 0.1185(2) 0.0732(5) 0.33304(12) 0.0520(7) Uani 1 1 d . . . . .
H13A H 0.066286 0.054817 0.343312 0.062 Uiso 1 1 calc R U . . .
H13B H 0.142116 0.199880 0.356656 0.062 Uiso 1 1 calc R U . . .
C14 C 0.16423(16) -0.1384(4) 0.34670(11) 0.0416(6) Uani 1 1 d . . . . .
H14A H 0.219043 -0.108424 0.350784 0.050 Uiso 1 1 calc R U . . .
H14B H 0.151220 -0.211673 0.384710 0.050 Uiso 1 1 calc R U . . .
C15 C 0.13946(13) -0.2759(4) 0.28958(10) 0.0309(5) Uani 1 1 d . . . . .
H15A H 0.176794 -0.392820 0.283653 0.037 Uiso 1 1 calc R U . . .
H15B H 0.089850 -0.345667 0.292495 0.037 Uiso 1 1 calc R U . . .
C16 C 0.29562(11) 0.4606(3) 0.16506(9) 0.0199(4) Uani 1 1 d . . . . .
C17 C 0.34128(11) 0.2832(3) 0.18664(9) 0.0240(4) Uani 1 1 d . . . . .
H17A H 0.343964 0.155265 0.161660 0.029 Uiso 1 1 calc R U . . .
C18 C 0.38274(11) 0.2929(4) 0.24437(9) 0.0255(4) Uani 1 1 d . . . . .
H18A H 0.414238 0.173053 0.259017 0.031 Uiso 1 1 calc R U . . .
C19 C 0.37755(11) 0.4805(3) 0.28047(9) 0.0233(4) Uani 1 1 d . . . . .
C20 C 0.33362(12) 0.6596(3) 0.25906(10) 0.0268(4) Uani 1 1 d . . . . .
H20A H 0.331154 0.787738 0.284013 0.032 Uiso 1 1 calc R U . . .
C21 C 0.29341(12) 0.6499(3) 0.20097(9) 0.0261(4) Uani 1 1 d . . . . .
H21A H 0.264132 0.773286 0.185573 0.031 Uiso 1 1 calc R U . . .
C22 C 0.37126(17) 0.3119(5) 0.39825(11) 0.0510(7) Uani 1 1 d . . . . .
H22A H 0.320667 0.373774 0.398975 0.076 Uiso 1 1 calc R U . . .
H22B H 0.367524 0.165983 0.378539 0.076 Uiso 1 1 calc R U . . .
H22C H 0.395793 0.297411 0.440624 0.076 Uiso 1 1 calc R U . . .
C23 C 0.29586(11) 0.7635(3) 0.04236(9) 0.0216(4) Uani 1 1 d . . . . .
C24 C 0.37101(12) 0.7665(4) 0.06866(9) 0.0248(4) Uani 1 1 d . . . . .
H24A H 0.390024 0.648004 0.094549 0.030 Uiso 1 1 calc R U . . .
C25 C 0.41801(12) 0.9407(4) 0.05728(10) 0.0285(5) Uani 1 1 d . . . . .
H25A H 0.468822 0.941762 0.075719 0.034 Uiso 1 1 calc R U . . .
C26 C 0.39100(13) 1.1139(4) 0.01898(10) 0.0297(5) Uani 1 1 d . . . . .
H26A H 0.423060 1.233964 0.011488 0.036 Uiso 1 1 calc R U . . .
C27 C 0.31704(12) 1.1102(4) -0.00819(10) 0.0276(5) Uani 1 1 d . . . . .
H27A H 0.298780 1.226999 -0.034994 0.033 Uiso 1 1 calc R U . . .
C28 C 0.26937(12) 0.9377(3) 0.00335(9) 0.0246(4) Uani 1 1 d . . . . .
H28A H 0.218632 0.937611 -0.015248 0.030 Uiso 1 1 calc R U . . .

loop_
_atom_site_aniso_label
_atom_site_aniso_U_11
_atom_site_aniso_U_22
_atom_site_aniso_U_33
_atom_site_aniso_U_23
_atom_site_aniso_U_13
_atom_site_aniso_U_12
S1 0.0299(3) 0.0450(4) 0.0171(3) -0.0023(2) -0.0028(2) -0.0045(2)
O1 0.0268(7) 0.0253(7) 0.0192(7) 0.0024(6) -0.0035(5) -0.0027(6)
O2 0.0404(9) 0.0350(9) 0.0196(7) 0.0053(6) -0.0071(6) -0.0041(7)
O3 0.0313(9) 0.0798(14) 0.0320(9) -0.0059(9) -0.0095(7) 0.0033(9)
O4 0.0570(11) 0.0497(11) 0.0284(9) -0.0143(8) -0.0054(8) -0.0059(9)
N1 0.0305(9) 0.0188(8) 0.0232(9) 0.0012(7) 0.0012(7) -0.0011(7)
C1 0.0265(10) 0.0230(10) 0.0217(10) 0.0018(8) 0.0012(8) 0.0002(8)
C2 0.0225(9) 0.0204(9) 0.0186(9) -0.0010(7) 0.0018(7) 0.0016(8)
C3 0.0206(9) 0.0217(9) 0.0196(9) -0.0004(7) 0.0016(7) 0.0010(8)
C4 0.0234(9) 0.0224(9) 0.0178(9) -0.0004(7) -0.0017(7) -0.0004(8)
C5 0.0225(9) 0.0240(10) 0.0199(9) -0.0009(8) -0.0010(7) -0.0003(8)
C6 0.0224(10) 0.0208(9) 0.0238(10) 0.0000(8) 0.0015(8) 0.0013(8)
C7 0.0287(11) 0.0261(11) 0.0277(11) 0.0012(9) -0.0008(8) -0.0009(9)
C8 0.0294(11) 0.0287(11) 0.0308(11) -0.0063(9) -0.0037(9) -0.0020(9)
C9 0.0283(11) 0.0233(10) 0.0398(13) -0.0051(9) 0.0000(9) -0.0045(9)
C10 0.0283(11) 0.0220(10) 0.0310(11) 0.0010(8) 0.0028(8) -0.0017(8)
C11 0.0218(9) 0.0205(9) 0.0253(10) 0.0007(8) 0.0007(8) 0.0001(8)
C12 0.0755(19) 0.0269(12) 0.0267(12) -0.0029(10) 0.0031(12) 0.0062(12)
C13 0.075(2) 0.0475(16) 0.0325(14) -0.0058(12) 0.0045(13) 0.0012(15)
C14 0.0546(16) 0.0440(14) 0.0246(12) 0.0050(10) -0.0022(10) -0.0044(12)
C15 0.0343(11) 0.0284(11) 0.0295(11) 0.0068(9) 0.0014(9) -0.0017(9)
C16 0.0205(9) 0.0224(9) 0.0167(9) 0.0014(7) 0.0011(7) -0.0009(8)
C17 0.0282(10) 0.0219(10) 0.0212(10) -0.0027(8) 0.0002(8) 0.0014(8)
C18 0.0267(10) 0.0262(10) 0.0225(10) 0.0036(8) -0.0019(8) 0.0024(9)
C19 0.0219(10) 0.0300(11) 0.0174(9) 0.0001(8) -0.0001(7) -0.0039(8)
C20 0.0312(11) 0.0240(10) 0.0249(10) -0.0062(8) 0.0015(8) 0.0013(9)
C21 0.0291(10) 0.0239(10) 0.0246(10) -0.0002(8) 0.0005(8) 0.0027(8)
C22 0.0601(17) 0.0692(19) 0.0230(12) 0.0102(12) 0.0021(11) -0.0154(15)
C23 0.0265(10) 0.0224(10) 0.0160(9) -0.0011(7) 0.0028(7) -0.0001(8)
C24 0.0291(10) 0.0271(10) 0.0180(9) 0.0027(8) 0.0019(8) 0.0010(9)
C25 0.0273(11) 0.0330(11) 0.0249(11) 0.0005(9) 0.0016(8) -0.0042(9)
C26 0.0353(11) 0.0267(11) 0.0278(11) -0.0010(9) 0.0063(9) -0.0060(9)
C27 0.0359(12) 0.0234(10) 0.0239(10) 0.0038(8) 0.0051(8) 0.0022(9)
C28 0.0274(10) 0.0247(10) 0.0215(10) 0.0010(8) 0.0022(8) 0.0018(8)

loop_
_atom_type_symbol
_atom_type_description
_atom_type_scat_dispersion_real
_atom_type_scat_dispersion_imag
_atom_type_scat_source
C C 0.0181 0.0091 'International Tables Vol C Tables 4.2.6.8 and 6.1.1.4'
H H 0.0000 0.0000 'International Tables Vol C Tables 4.2.6.8 and 6.1.1.4'
N N 0.0311 0.0180 'International Tables Vol C Tables 4.2.6.8 and 6.1.1.4'
O O 0.0492 0.0322 'International Tables Vol C Tables 4.2.6.8 and 6.1.1.4'
S S 0.3331 0.5567 'International Tables Vol C Tables 4.2.6.8 and 6.1.1.4'

loop_
_geom_angle_atom_site_label_1
_geom_angle_atom_site_label_2
_geom_angle_atom_site_label_3
_geom_angle
_geom_angle_site_symmetry_1
_geom_angle_site_symmetry_3
_geom_angle_publ_flag
O3 S1 O4 119.13(12) . . ?
O3 S1 C22 108.19(14) . . ?
O4 S1 C22 108.26(14) . . ?
O3 S1 C19 109.00(10) . . ?
O4 S1 C19 107.49(10) . . ?
C22 S1 C19 103.69(11) . . ?
C4 O1 C1 108.16(15) . . ?
C11 N1 C15 119.89(17) . . ?
C11 N1 C12 119.21(18) . . ?
C15 N1 C12 107.97(17) . . ?
O2 C1 O1 120.45(19) . . ?
O2 C1 C2 131.33(19) . . ?
O1 C1 C2 108.17(16) . . ?
C3 C2 C23 130.01(18) . . ?
C3 C2 C1 106.46(17) . . ?
C23 C2 C1 123.48(17) . . ?
C2 C3 C4 108.95(17) . . ?
C2 C3 C16 129.24(18) . . ?
C4 C3 C16 121.68(17) . . ?
C5 C4 O1 124.37(18) . . ?
C5 C4 C3 127.36(18) . . ?
O1 C4 C3 108.24(16) . . ?
C4 C5 C6 131.66(19) . . ?
C4 C5 H5A 114.2 . . ?
C6 C5 H5A 114.2 . . ?
C7 C6 C11 118.57(18) . . ?
C7 C6 C5 122.32(18) . . ?
C11 C6 C5 118.86(18) . . ?
C8 C7 C6 121.6(2) . . ?
C8 C7 H7A 119.2 . . ?
C6 C7 H7A 119.2 . . ?
C7 C8 C9 119.5(2) . . ?
C7 C8 H8A 120.3 . . ?
C9 C8 H8A 120.3 . . ?
C8 C9 C10 120.6(2) . . ?
C8 C9 H9A 119.7 . . ?
C10 C9 H9A 119.7 . . ?
C9 C10 C11 121.0(2) . . ?
C9 C10 H10A 119.5 . . ?
C11 C10 H10A 119.5 . . ?
C10 C11 N1 121.39(18) . . ?
C10 C11 C6 118.40(19) . . ?
N1 C11 C6 120.16(18) . . ?
N1 C12 C13 106.6(2) . . ?
N1 C12 H12A 110.4 . . ?
C13 C12 H12A 110.4 . . ?
N1 C12 H12B 110.4 . . ?
C13 C12 H12B 110.4 . . ?
H12A C12 H12B 108.6 . . ?
C12 C13 C14 103.6(2) . . ?
C12 C13 H13A 111.0 . . ?
C14 C13 H13A 111.0 . . ?
C12 C13 H13B 111.0 . . ?
C14 C13 H13B 111.0 . . ?
H13A C13 H13B 109.0 . . ?
C15 C14 C13 101.5(2) . . ?
C15 C14 H14A 111.5 . . ?
C13 C14 H14A 111.5 . . ?
C15 C14 H14B 111.5 . . ?
C13 C14 H14B 111.5 . . ?
H14A C14 H14B 109.3 . . ?
N1 C15 C14 103.46(18) . . ?
N1 C15 H15A 111.1 . . ?
C14 C15 H15A 111.1 . . ?
N1 C15 H15B 111.1 . . ?
C14 C15 H15B 111.1 . . ?
H15A C15 H15B 109.0 . . ?
C21 C16 C17 119.71(18) . . ?
C21 C16 C3 118.97(18) . . ?
C17 C16 C3 121.28(18) . . ?
C18 C17 C16 120.30(19) . . ?
C18 C17 H17A 119.9 . . ?
C16 C17 H17A 119.9 . . ?
C17 C18 C19 119.03(19) . . ?
C17 C18 H18A 120.5 . . ?
C19 C18 H18A 120.5 . . ?
C20 C19 C18 121.23(19) . . ?
C20 C19 S1 118.88(16) . . ?
C18 C19 S1 119.86(16) . . ?
C21 C20 C19 119.31(19) . . ?
C21 C20 H20A 120.3 . . ?
C19 C20 H20A 120.3 . . ?
C20 C21 C16 120.36(19) . . ?
C20 C21 H21A 119.8 . . ?
C16 C21 H21A 119.8 . . ?
S1 C22 H22A 109.5 . . ?
S1 C22 H22B 109.5 . . ?
H22A C22 H22B 109.5 . . ?
S1 C22 H22C 109.5 . . ?
H22A C22 H22C 109.5 . . ?
H22B C22 H22C 109.5 . . ?
C24 C23 C28 118.78(19) . . ?
C24 C23 C2 120.70(18) . . ?
C28 C23 C2 120.52(18) . . ?
C25 C24 C23 120.59(19) . . ?
C25 C24 H24A 119.7 . . ?
C23 C24 H24A 119.7 . . ?
C24 C25 C26 120.2(2) . . ?
C24 C25 H25A 119.9 . . ?
C26 C25 H25A 119.9 . . ?
C27 C26 C25 119.6(2) . . ?
C27 C26 H26A 120.2 . . ?
C25 C26 H26A 120.2 . . ?
C26 C27 C28 120.7(2) . . ?
C26 C27 H27A 119.7 . . ?
C28 C27 H27A 119.7 . . ?
C27 C28 C23 120.18(19) . . ?
C27 C28 H28A 119.9 . . ?
C23 C28 H28A 119.9 . . ?

loop_
_geom_bond_atom_site_label_1
_geom_bond_atom_site_label_2
_geom_bond_distance
_geom_bond_site_symmetry_2
_geom_bond_publ_flag
S1 O3 1.4286(19) . ?
S1 O4 1.4377(19) . ?
S1 C22 1.763(3) . ?
S1 C19 1.767(2) . ?
O1 C4 1.387(2) . ?
O1 C1 1.388(2) . ?
O2 C1 1.203(2) . ?
N1 C11 1.406(3) . ?
N1 C15 1.470(3) . ?
N1 C12 1.478(3) . ?
C1 C2 1.476(3) . ?
C2 C3 1.360(3) . ?
C2 C23 1.468(3) . ?
C3 C4 1.443(3) . ?
C3 C16 1.479(3) . ?
C4 C5 1.345(3) . ?
C5 C6 1.445(3) . ?
C5 H5A 0.9500 . ?
C6 C7 1.408(3) . ?
C6 C11 1.421(3) . ?
C7 C8 1.380(3) . ?
C7 H7A 0.9500 . ?
C8 C9 1.382(3) . ?
C8 H8A 0.9500 . ?
C9 C10 1.386(3) . ?
C9 H9A 0.9500 . ?
C10 C11 1.405(3) . ?
C10 H10A 0.9500 . ?
C12 C13 1.495(4) . ?
C12 H12A 0.9900 . ?
C12 H12B 0.9900 . ?
C13 C14 1.528(4) . ?
C13 H13A 0.9900 . ?
C13 H13B 0.9900 . ?
C14 C15 1.520(3) . ?
C14 H14A 0.9900 . ?
C14 H14B 0.9900 . ?
C15 H15A 0.9900 . ?
C15 H15B 0.9900 . ?
C16 C21 1.389(3) . ?
C16 C17 1.396(3) . ?
C17 C18 1.387(3) . ?
C17 H17A 0.9500 . ?
C18 C19 1.389(3) . ?
C18 H18A 0.9500 . ?
C19 C20 1.386(3) . ?
C20 C21 1.384(3) . ?
C20 H20A 0.9500 . ?
C21 H21A 0.9500 . ?
C22 H22A 0.9800 . ?
C22 H22B 0.9800 . ?
C22 H22C 0.9800 . ?
C23 C24 1.399(3) . ?
C23 C28 1.401(3) . ?
C24 C25 1.387(3) . ?
C24 H24A 0.9500 . ?
C25 C26 1.390(3) . ?
C25 H25A 0.9500 . ?
C26 C27 1.385(3) . ?
C26 H26A 0.9500 . ?
C27 C28 1.387(3) . ?
C27 H27A 0.9500 . ?
C28 H28A 0.9500 . ?

loop_
_geom_hbond_atom_site_label_D
_geom_hbond_atom_site_label_H
_geom_hbond_atom_site_label_A
_geom_hbond_distance_DH
_geom_hbond_distance_HA
_geom_hbond_distance_DA
_geom_hbond_angle_DHA
_geom_hbond_site_symmetry_A
_geom_hbond_publ_flag
C13 H13B O2 0.99 2.64 3.537(3) 150.4 4_566 yes
C14 H14B O2 0.99 2.64 3.531(3) 149.1 4_556 yes

loop_
_geom_torsion_atom_site_label_1
_geom_torsion_atom_site_label_2
_geom_torsion_atom_site_label_3
_geom_torsion_atom_site_label_4
_geom_torsion
_geom_torsion_site_symmetry_1
_geom_torsion_site_symmetry_2
_geom_torsion_site_symmetry_3
_geom_torsion_site_symmetry_4
_geom_torsion_publ_flag
C4 O1 C1 O2 177.80(19) . . . . ?
C4 O1 C1 C2 0.0(2) . . . . ?
O2 C1 C2 C3 -176.9(2) . . . . ?
O1 C1 C2 C3 0.6(2) . . . . ?
O2 C1 C2 C23 0.7(4) . . . . ?
O1 C1 C2 C23 178.19(17) . . . . ?
C23 C2 C3 C4 -178.27(19) . . . . ?
C1 C2 C3 C4 -0.9(2) . . . . ?
C23 C2 C3 C16 5.8(3) . . . . ?
C1 C2 C3 C16 -176.77(19) . . . . ?
C1 O1 C4 C5 177.70(19) . . . . ?
C1 O1 C4 C3 -0.5(2) . . . . ?
C2 C3 C4 C5 -177.2(2) . . . . ?
C16 C3 C4 C5 -1.0(3) . . . . ?
C2 C3 C4 O1 0.9(2) . . . . ?
C16 C3 C4 O1 177.14(16) . . . . ?
O1 C4 C5 C6 4.7(4) . . . . ?
C3 C4 C5 C6 -177.5(2) . . . . ?
C4 C5 C6 C7 9.7(3) . . . . ?
C4 C5 C6 C11 -176.2(2) . . . . ?
C11 C6 C7 C8 -3.6(3) . . . . ?
C5 C6 C7 C8 170.5(2) . . . . ?
C6 C7 C8 C9 -1.5(3) . . . . ?
C7 C8 C9 C10 3.2(3) . . . . ?
C8 C9 C10 C11 0.2(3) . . . . ?
C9 C10 C11 N1 176.95(19) . . . . ?
C9 C10 C11 C6 -5.3(3) . . . . ?
C15 N1 C11 C10 12.7(3) . . . . ?
C12 N1 C11 C10 -124.1(2) . . . . ?
C15 N1 C11 C6 -165.04(19) . . . . ?
C12 N1 C11 C6 58.1(3) . . . . ?
C7 C6 C11 C10 6.8(3) . . . . ?
C5 C6 C11 C10 -167.52(18) . . . . ?
C7 C6 C11 N1 -175.38(18) . . . . ?
C5 C6 C11 N1 10.3(3) . . . . ?
C11 N1 C12 C13 143.8(2) . . . . ?
C15 N1 C12 C13 2.4(3) . . . . ?
N1 C12 C13 C14 22.6(3) . . . . ?
C12 C13 C14 C15 -38.1(3) . . . . ?
C11 N1 C15 C14 -167.74(19) . . . . ?
C12 N1 C15 C14 -26.6(2) . . . . ?
C13 C14 C15 N1 39.7(2) . . . . ?
C2 C3 C16 C21 60.3(3) . . . . ?
C4 C3 C16 C21 -115.2(2) . . . . ?
C2 C3 C16 C17 -122.2(2) . . . . ?
C4 C3 C16 C17 62.4(3) . . . . ?
C21 C16 C17 C18 1.8(3) . . . . ?
C3 C16 C17 C18 -175.77(18) . . . . ?
C16 C17 C18 C19 0.6(3) . . . . ?
C17 C18 C19 C20 -2.0(3) . . . . ?
C17 C18 C19 S1 175.80(16) . . . . ?
O3 S1 C19 C20 -140.27(18) . . . . ?
O4 S1 C19 C20 -9.9(2) . . . . ?
C22 S1 C19 C20 104.7(2) . . . . ?
O3 S1 C19 C18 41.9(2) . . . . ?
O4 S1 C19 C18 172.34(17) . . . . ?
C22 S1 C19 C18 -73.1(2) . . . . ?
C18 C19 C20 C21 0.9(3) . . . . ?
S1 C19 C20 C21 -176.87(16) . . . . ?
C19 C20 C21 C16 1.5(3) . . . . ?
C17 C16 C21 C20 -2.8(3) . . . . ?
C3 C16 C21 C20 174.76(19) . . . . ?
C3 C2 C23 C24 28.5(3) . . . . ?
C1 C2 C23 C24 -148.5(2) . . . . ?
C3 C2 C23 C28 -151.7(2) . . . . ?
C1 C2 C23 C28 31.3(3) . . . . ?
C28 C23 C24 C25 1.2(3) . . . . ?
C2 C23 C24 C25 -179.03(18) . . . . ?
C23 C24 C25 C26 -0.6(3) . . . . ?
C24 C25 C26 C27 -0.6(3) . . . . ?
C25 C26 C27 C28 1.2(3) . . . . ?
C26 C27 C28 C23 -0.6(3) . . . . ?
C24 C23 C28 C27 -0.6(3) . . . . ?
C2 C23 C28 C27 179.63(18) . . . . ?
